data_7061801
loop_
_publ_author_name
'Hu, Haoran'
'Jiang, Bitao'
'Zhang, Bo'
'Wang, Rong'
'Zhang, Chong'
'Sun, Chengguo'
'Hu, Bingcheng'

_publ_section_title
;
 Novel pyrazolyazoindole derivatives as photoswitches: design, synthesis,
 and photoswitching behavior research combined with theoretical methods
;
_journal_issue 38
_journal_name_full 'New Journal of Chemistry'
_journal_page_first 18316
_journal_page_last 18325
_journal_paper_doi 10.1039/D2NJ03526J
_journal_volume 46
_journal_year 2022
_chemical_formula_moiety 'C21 H21 N5'
_chemical_formula_sum 'C21 H21 N5'
_chemical_formula_weight 343.43
_space_group_crystal_system triclinic
_space_group_IT_number 2
_space_group_name_Hall '-P 1'
_space_group_name_H-M_alt 'P -1'
_atom_sites_solution_hydrogens difmap
_atom_sites_solution_primary dual
_audit_creation_date 2022-05-16
_audit_creation_method
;
Olex2 1.5
(compiled 2022.04.07 svn.rca3783a0 for OlexSys, GUI svn.r6498)
;
_audit_update_record
;
2022-07-08 deposited with the CCDC.	2022-09-05 downloaded from the CCDC.
;
_cell_angle_alpha 67.826(2)
_cell_angle_beta 83.410(2)
_cell_angle_gamma 88.031(2)
_cell_formula_units_Z 2
_cell_length_a 5.4109(4)
_cell_length_b 12.3109(6)
_cell_length_c 14.8982(9)
_cell_measurement_reflns_used 2081
_cell_measurement_temperature 193.00
_cell_measurement_theta_max 25.564
_cell_measurement_theta_min 2.720
_cell_volume 912.90(10)
_computing_cell_refinement 'SAINT V8.40B (?, 2016)'
_computing_data_reduction 'SAINT V8.40B (?, 2016)'
_computing_molecular_graphics 'Olex2 1.5 (Dolomanov et al., 2009)'
_computing_publication_material 'Olex2 1.5 (Dolomanov et al., 2009)'
_computing_structure_refinement 'SHELXL 2018/3 (Sheldrick, 2015)'
_computing_structure_solution 'SHELXT 2018/2 (Sheldrick, 2018)'
_diffrn_ambient_temperature 193.00
_diffrn_measured_fraction_theta_full 0.999
_diffrn_measured_fraction_theta_max 0.999
_diffrn_measurement_device_type 'Bruker D8 VENTURE'
_diffrn_measurement_method '\f and \w scans'
_diffrn_radiation_type MoK\a
_diffrn_radiation_wavelength 0.71073
_diffrn_reflns_av_R_equivalents 0.0703
_diffrn_reflns_av_unetI/netI 0.0510
_diffrn_reflns_Laue_measured_fraction_full 0.999
_diffrn_reflns_Laue_measured_fraction_max 0.999
_diffrn_reflns_limit_h_max 7
_diffrn_reflns_limit_h_min -7
_diffrn_reflns_limit_k_max 14
_diffrn_reflns_limit_k_min -15
_diffrn_reflns_limit_l_max 19
_diffrn_reflns_limit_l_min -19
_diffrn_reflns_number 18968
_diffrn_reflns_point_group_measured_fraction_full 0.999
_diffrn_reflns_point_group_measured_fraction_max 0.999
_diffrn_reflns_theta_full 25.242
_diffrn_reflns_theta_max 27.451
_diffrn_reflns_theta_min 2.719
_diffrn_source_current 1.4
_diffrn_source_power 0.07
_diffrn_source_voltage 50.0
_diffrn_standards_number 0
_exptl_absorpt_coefficient_mu 0.077
_exptl_absorpt_correction_T_max 0.7456
_exptl_absorpt_correction_T_min 0.6841
_exptl_absorpt_correction_type multi-scan
_exptl_absorpt_process_details
;
SADABS-2016/2 (Bruker,2016/2) was used for absorption correction.
wR2(int) was 0.1077 before and 0.0725 after correction.
The Ratio of minimum to maximum transmission is 0.9175.
The \l/2 correction factor is Not present.
;
_exptl_crystal_density_diffrn 1.249
_exptl_crystal_description block
_exptl_crystal_F_000 364
_exptl_crystal_size_max 0.16
_exptl_crystal_size_mid 0.15
_exptl_crystal_size_min 0.12
_refine_diff_density_max 0.286
_refine_diff_density_min -0.182
_refine_diff_density_rms 0.040
_refine_ls_extinction_method none
_refine_ls_goodness_of_fit_ref 1.033
_refine_ls_hydrogen_treatment refall
_refine_ls_matrix_type full
_refine_ls_number_parameters 319
_refine_ls_number_reflns 4149
_refine_ls_number_restraints 0
_refine_ls_restrained_S_all 1.033
_refine_ls_R_factor_all 0.0903
_refine_ls_R_factor_gt 0.0533
_refine_ls_shift/su_max 0.000
_refine_ls_shift/su_mean 0.000
_refine_ls_structure_factor_coef Fsqd
_refine_ls_weighting_details 'w=1/[\s^2^(Fo^2^)+(0.0523P)^2^+0.3041P] where P=(Fo^2^+2Fc^2^)/3'
_refine_ls_weighting_scheme calc
_refine_ls_wR_factor_gt 0.1216
_refine_ls_wR_factor_ref 0.1498
_reflns_Friedel_coverage 0.000
_reflns_number_gt 2623
_reflns_number_total 4149
_reflns_threshold_expression 'I > 2\s(I)'
_cod_data_source_file d2nj03526j2.cif
_cod_data_source_block mo_20220514_yhj_hnr_yb3_bj_0m
_cod_depositor_comments 'Adding full bibliography for 7061799--7061801.cif.'
_cod_database_code 7061801
_shelx_shelxl_version_number 2018/3
_shelx_space_group_comment
;
The symmetry employed for this shelxl refinement is uniquely defined
by the following loop, which should always be used as a source of
symmetry information in preference to the above space-group names.
They are only intended as comments.
;
_shelx_estimated_absorpt_t_max 0.991
_shelx_estimated_absorpt_t_min 0.988
_olex2_refinement_description
;
;
_olex2_submission_special_instructions 'No special instructions were received'

loop_
_space_group_symop_operation_xyz
'x, y, z'
'-x, -y, -z'

loop_
_atom_site_label
_atom_site_type_symbol
_atom_site_fract_x
_atom_site_fract_y
_atom_site_fract_z
_atom_site_U_iso_or_equiv
_atom_site_adp_type
_atom_site_occupancy
_atom_site_site_symmetry_order
_atom_site_calc_flag
_atom_site_refinement_flags_posn
_atom_site_refinement_flags_adp
_atom_site_refinement_flags_occupancy
_atom_site_disorder_assembly
_atom_site_disorder_group
N1 N 0.9331(3) 0.59301(14) 0.29176(12) 0.0430(4) Uani 1 1 d . . . . .
N2 N 0.6698(3) 0.87574(15) 0.24340(12) 0.0455(4) Uani 1 1 d . . . . .
N3 N 0.5067(3) 0.92480(14) 0.18676(12) 0.0417(4) Uani 1 1 d . . . . .
N4 N 0.3947(3) 1.21077(14) 0.20469(12) 0.0443(4) Uani 1 1 d . . . . .
N5 N 0.2460(3) 1.20448(14) 0.13811(12) 0.0406(4) Uani 1 1 d . . . . .
C1 C 1.1249(5) 0.2860(2) 0.41431(17) 0.0531(6) Uani 1 1 d . . . . .
H1 H 1.287(5) 0.289(2) 0.3717(18) 0.066(7) Uiso 1 1 d . . . . .
C2 C 1.0313(7) 0.1784(2) 0.4798(2) 0.0728(8) Uani 1 1 d . . . . .
H2 H 1.125(6) 0.105(3) 0.488(2) 0.108(11) Uiso 1 1 d . . . . .
C3 C 0.8094(7) 0.1723(3) 0.5359(2) 0.0813(10) Uani 1 1 d . . . . .
H3 H 0.745(6) 0.093(3) 0.582(2) 0.103(10) Uiso 1 1 d . . . . .
C4 C 0.6780(6) 0.2718(3) 0.52627(19) 0.0776(10) Uani 1 1 d . . . . .
H4 H 0.528(5) 0.273(2) 0.560(2) 0.079(9) Uiso 1 1 d . . . . .
C5 C 0.7716(4) 0.3813(3) 0.46158(16) 0.0575(6) Uani 1 1 d . . . . .
H5 H 0.682(4) 0.452(2) 0.4510(16) 0.056(7) Uiso 1 1 d . . . . .
C6 C 0.9981(4) 0.38828(18) 0.40560(14) 0.0418(5) Uani 1 1 d . . . . .
C7 C 1.1123(4) 0.50414(19) 0.33664(17) 0.0466(5) Uani 1 1 d . . . . .
H7A H 1.230(4) 0.490(2) 0.2845(17) 0.061(7) Uiso 1 1 d . . . . .
H7B H 1.216(4) 0.540(2) 0.3710(17) 0.062(7) Uiso 1 1 d . . . . .
C8 C 0.9069(4) 0.69905(18) 0.30046(16) 0.0462(5) Uani 1 1 d . . . . .
H8 H 1.006(4) 0.723(2) 0.3428(17) 0.059(7) Uiso 1 1 d . . . . .
C9 C 0.7313(4) 0.76381(17) 0.24375(15) 0.0419(5) Uani 1 1 d . . . . .
C10 C 0.6405(4) 0.69360(16) 0.19484(13) 0.0373(4) Uani 1 1 d . . . . .
C11 C 0.4665(4) 0.70801(18) 0.12896(14) 0.0417(5) Uani 1 1 d . . . . .
H11 H 0.370(4) 0.7833(19) 0.1020(15) 0.049(6) Uiso 1 1 d . . . . .
C12 C 0.4337(4) 0.6177(2) 0.09737(16) 0.0482(5) Uani 1 1 d . . . . .
H12 H 0.321(4) 0.6240(19) 0.0524(16) 0.052(6) Uiso 1 1 d . . . . .
C13 C 0.5685(4) 0.51301(19) 0.13055(16) 0.0479(5) Uani 1 1 d . . . . .
H13 H 0.541(4) 0.4515(18) 0.1087(14) 0.043(6) Uiso 1 1 d . . . . .
C14 C 0.7389(4) 0.49616(18) 0.19581(15) 0.0418(5) Uani 1 1 d . . . . .
H14 H 0.830(4) 0.424(2) 0.2186(16) 0.057(7) Uiso 1 1 d . . . . .
C15 C 0.7741(3) 0.58739(16) 0.22678(13) 0.0372(4) Uani 1 1 d . . . . .
C16 C 0.4417(4) 1.03727(16) 0.18543(14) 0.0386(4) Uani 1 1 d . . . . .
C17 C 0.2678(4) 1.10204(16) 0.12527(14) 0.0389(4) Uani 1 1 d . . . . .
C18 C 0.1230(5) 1.0718(2) 0.05877(19) 0.0502(5) Uani 1 1 d . . . . .
H18A H -0.060(7) 1.075(3) 0.077(3) 0.124(13) Uiso 1 1 d . . . . .
H18B H 0.166(7) 0.995(3) 0.066(3) 0.122(13) Uiso 1 1 d . . . . .
H18C H 0.161(6) 1.118(3) -0.008(3) 0.120(12) Uiso 1 1 d . . . . .
C19 C 0.0794(5) 1.2997(2) 0.0940(2) 0.0528(6) Uani 1 1 d . . . . .
H19A H -0.095(5) 1.278(2) 0.1205(18) 0.072(8) Uiso 1 1 d . . . . .
H19B H 0.118(5) 1.367(3) 0.106(2) 0.087(9) Uiso 1 1 d . . . . .
H19C H 0.101(6) 1.324(3) 0.021(3) 0.108(11) Uiso 1 1 d . . . . .
C20 C 0.5149(4) 1.10926(17) 0.23361(14) 0.0417(5) Uani 1 1 d . . . . .
C21 C 0.6961(5) 1.0854(2) 0.30674(19) 0.0567(6) Uani 1 1 d . . . . .
H21A H 0.696(4) 1.151(2) 0.3277(17) 0.062(7) Uiso 1 1 d . . . . .
H21B H 0.872(6) 1.067(3) 0.285(2) 0.099(10) Uiso 1 1 d . . . . .
H21C H 0.646(6) 1.018(3) 0.370(2) 0.097(10) Uiso 1 1 d . . . . .

loop_
_atom_site_aniso_label
_atom_site_aniso_U_11
_atom_site_aniso_U_22
_atom_site_aniso_U_33
_atom_site_aniso_U_23
_atom_site_aniso_U_13
_atom_site_aniso_U_12
N1 0.0424(10) 0.0399(9) 0.0464(9) -0.0152(7) -0.0087(8) 0.0042(7)
N2 0.0499(11) 0.0405(9) 0.0460(10) -0.0152(8) -0.0083(8) 0.0000(8)
N3 0.0416(10) 0.0386(9) 0.0431(9) -0.0134(7) -0.0048(8) 0.0001(7)
N4 0.0483(10) 0.0386(9) 0.0479(10) -0.0188(7) -0.0033(8) -0.0043(8)
N5 0.0420(10) 0.0327(8) 0.0475(9) -0.0159(7) -0.0040(7) 0.0010(7)
C1 0.0550(14) 0.0498(13) 0.0551(13) -0.0185(10) -0.0142(11) 0.0051(11)
C2 0.091(2) 0.0469(15) 0.0774(19) -0.0133(13) -0.0316(17) -0.0075(15)
C3 0.094(2) 0.075(2) 0.0598(17) 0.0016(15) -0.0321(17) -0.0360(19)
C4 0.0574(18) 0.121(3) 0.0409(13) -0.0131(15) -0.0033(12) -0.0316(18)
C5 0.0444(13) 0.0784(18) 0.0422(12) -0.0147(12) -0.0036(10) 0.0021(12)
C6 0.0393(11) 0.0479(12) 0.0369(10) -0.0126(9) -0.0103(8) 0.0006(9)
C7 0.0386(12) 0.0442(12) 0.0509(12) -0.0102(10) -0.0088(10) 0.0057(9)
C8 0.0498(13) 0.0410(11) 0.0489(12) -0.0175(9) -0.0078(10) 0.0009(9)
C9 0.0452(12) 0.0349(10) 0.0445(11) -0.0148(8) -0.0010(9) -0.0002(9)
C10 0.0357(10) 0.0332(9) 0.0381(10) -0.0093(8) 0.0003(8) 0.0013(8)
C11 0.0423(11) 0.0380(11) 0.0397(10) -0.0094(8) -0.0041(9) 0.0032(9)
C12 0.0474(13) 0.0522(13) 0.0439(12) -0.0150(10) -0.0112(10) 0.0002(10)
C13 0.0522(13) 0.0437(12) 0.0516(12) -0.0231(10) -0.0026(10) -0.0019(10)
C14 0.0448(12) 0.0362(10) 0.0440(11) -0.0160(9) -0.0015(9) 0.0050(9)
C15 0.0360(10) 0.0360(10) 0.0368(10) -0.0116(8) -0.0008(8) 0.0027(8)
C16 0.0416(11) 0.0318(9) 0.0403(10) -0.0117(8) -0.0018(8) -0.0012(8)
C17 0.0408(11) 0.0335(10) 0.0420(10) -0.0150(8) 0.0009(8) -0.0023(8)
C18 0.0513(15) 0.0508(13) 0.0535(14) -0.0234(11) -0.0112(11) -0.0037(11)
C19 0.0471(14) 0.0376(12) 0.0683(16) -0.0154(11) -0.0029(12) 0.0098(10)
C20 0.0444(12) 0.0375(10) 0.0410(10) -0.0124(8) -0.0029(9) -0.0044(9)
C21 0.0647(17) 0.0562(15) 0.0537(14) -0.0220(12) -0.0174(12) -0.0073(13)

loop_
_atom_type_symbol
_atom_type_description
_atom_type_scat_dispersion_real
_atom_type_scat_dispersion_imag
_atom_type_scat_source
C C 0.0033 0.0016 'International Tables Vol C Tables 4.2.6.8 and 6.1.1.4'
H H 0.0000 0.0000 'International Tables Vol C Tables 4.2.6.8 and 6.1.1.4'
N N 0.0061 0.0033 'International Tables Vol C Tables 4.2.6.8 and 6.1.1.4'

loop_
_geom_angle_atom_site_label_1
_geom_angle_atom_site_label_2
_geom_angle_atom_site_label_3
_geom_angle
_geom_angle_site_symmetry_1
_geom_angle_site_symmetry_3
_geom_angle_publ_flag
C8 N1 C7 125.62(19) . . ?
C8 N1 C15 108.82(17) . . ?
C15 N1 C7 125.38(17) . . ?
N3 N2 C9 112.27(17) . . ?
N2 N3 C16 113.22(17) . . ?
C20 N4 N5 105.22(16) . . ?
N4 N5 C19 120.17(18) . . ?
C17 N5 N4 112.59(16) . . ?
C17 N5 C19 127.16(19) . . ?
C2 C1 H1 119.1(14) . . ?
C6 C1 H1 120.1(14) . . ?
C6 C1 C2 120.7(3) . . ?
C1 C2 H2 121(2) . . ?
C3 C2 C1 120.0(3) . . ?
C3 C2 H2 119.0(19) . . ?
C2 C3 H3 118.2(18) . . ?
C4 C3 C2 120.1(3) . . ?
C4 C3 H3 121.7(19) . . ?
C3 C4 H4 124.3(18) . . ?
C3 C4 C5 120.6(3) . . ?
C5 C4 H4 115.1(18) . . ?
C4 C5 H5 122.9(14) . . ?
C6 C5 C4 119.7(3) . . ?
C6 C5 H5 117.3(14) . . ?
C1 C6 C5 118.9(2) . . ?
C1 C6 C7 118.99(19) . . ?
C5 C6 C7 122.1(2) . . ?
N1 C7 C6 114.44(18) . . ?
N1 C7 H7A 109.7(13) . . ?
N1 C7 H7B 105.6(14) . . ?
C6 C7 H7A 108.8(13) . . ?
C6 C7 H7B 111.6(13) . . ?
H7A C7 H7B 106.3(19) . . ?
N1 C8 H8 122.5(13) . . ?
N1 C8 C9 110.1(2) . . ?
C9 C8 H8 127.4(13) . . ?
N2 C9 C10 132.84(19) . . ?
C8 C9 N2 119.83(19) . . ?
C8 C9 C10 107.32(18) . . ?
C11 C10 C9 135.88(18) . . ?
C11 C10 C15 118.71(18) . . ?
C15 C10 C9 105.41(17) . . ?
C10 C11 H11 122.0(12) . . ?
C12 C11 C10 118.35(19) . . ?
C12 C11 H11 119.6(12) . . ?
C11 C12 H12 121.3(14) . . ?
C11 C12 C13 121.7(2) . . ?
C13 C12 H12 117.0(14) . . ?
C12 C13 H13 120.3(13) . . ?
C14 C13 C12 121.1(2) . . ?
C14 C13 H13 118.6(13) . . ?
C13 C14 H14 121.0(14) . . ?
C13 C14 C15 117.18(19) . . ?
C15 C14 H14 121.8(14) . . ?
N1 C15 C10 108.30(17) . . ?
N1 C15 C14 128.80(18) . . ?
C14 C15 C10 122.90(19) . . ?
N3 C16 C20 135.04(19) . . ?
C17 C16 N3 119.44(18) . . ?
C17 C16 C20 105.52(17) . . ?
N5 C17 C16 106.31(17) . . ?
N5 C17 C18 123.40(19) . . ?
C16 C17 C18 130.28(19) . . ?
C17 C18 H18A 112(2) . . ?
C17 C18 H18B 106(2) . . ?
C17 C18 H18C 115(2) . . ?
H18A C18 H18B 109(3) . . ?
H18A C18 H18C 109(3) . . ?
H18B C18 H18C 106(3) . . ?
N5 C19 H19A 111.3(15) . . ?
N5 C19 H19B 110.8(18) . . ?
N5 C19 H19C 110.3(18) . . ?
H19A C19 H19B 108(2) . . ?
H19A C19 H19C 111(2) . . ?
H19B C19 H19C 106(2) . . ?
N4 C20 C16 110.36(18) . . ?
N4 C20 C21 120.1(2) . . ?
C16 C20 C21 129.5(2) . . ?
C20 C21 H21A 108.8(15) . . ?
C20 C21 H21B 115.7(17) . . ?
C20 C21 H21C 113.9(18) . . ?
H21A C21 H21B 111(2) . . ?
H21A C21 H21C 102(2) . . ?
H21B C21 H21C 105(2) . . ?

loop_
_geom_bond_atom_site_label_1
_geom_bond_atom_site_label_2
_geom_bond_distance
_geom_bond_site_symmetry_2
_geom_bond_publ_flag
N1 C7 1.452(3) . ?
N1 C8 1.361(3) . ?
N1 C15 1.389(3) . ?
N2 N3 1.267(2) . ?
N2 C9 1.405(2) . ?
N3 C16 1.410(2) . ?
N4 N5 1.372(2) . ?
N4 C20 1.331(3) . ?
N5 C17 1.344(2) . ?
N5 C19 1.449(3) . ?
C1 H1 1.01(2) . ?
C1 C2 1.386(3) . ?
C1 C6 1.382(3) . ?
C2 H2 0.99(3) . ?
C2 C3 1.369(5) . ?
C3 H3 1.00(3) . ?
C3 C4 1.364(5) . ?
C4 H4 0.91(3) . ?
C4 C5 1.398(4) . ?
C5 H5 0.95(2) . ?
C5 C6 1.387(3) . ?
C6 C7 1.510(3) . ?
C7 H7A 1.01(2) . ?
C7 H7B 1.01(3) . ?
C8 H8 1.00(2) . ?
C8 C9 1.370(3) . ?
C9 C10 1.451(3) . ?
C10 C11 1.396(3) . ?
C10 C15 1.415(3) . ?
C11 H11 1.01(2) . ?
C11 C12 1.384(3) . ?
C12 H12 0.94(2) . ?
C12 C13 1.406(3) . ?
C13 H13 0.95(2) . ?
C13 C14 1.371(3) . ?
C14 H14 0.96(2) . ?
C14 C15 1.391(3) . ?
C16 C17 1.388(3) . ?
C16 C20 1.424(3) . ?
C17 C18 1.487(3) . ?
C18 H18A 1.00(4) . ?
C18 H18B 0.94(4) . ?
C18 H18C 0.95(4) . ?
C19 H19A 0.98(3) . ?
C19 H19B 0.95(3) . ?
C19 H19C 1.01(3) . ?
C20 C21 1.490(3) . ?
C21 H21A 0.97(3) . ?
C21 H21B 1.01(3) . ?
C21 H21C 1.01(3) . ?

loop_
_geom_torsion_atom_site_label_1
_geom_torsion_atom_site_label_2
_geom_torsion_atom_site_label_3
_geom_torsion_atom_site_label_4
_geom_torsion
_geom_torsion_site_symmetry_1
_geom_torsion_site_symmetry_2
_geom_torsion_site_symmetry_3
_geom_torsion_site_symmetry_4
_geom_torsion_publ_flag
N1 C8 C9 N2 178.50(17) . . . . ?
N1 C8 C9 C10 -0.4(2) . . . . ?
N2 N3 C16 C17 178.96(17) . . . . ?
N2 N3 C16 C20 -0.6(3) . . . . ?
N2 C9 C10 C11 1.5(4) . . . . ?
N2 C9 C10 C15 -178.9(2) . . . . ?
N3 N2 C9 C8 179.34(18) . . . . ?
N3 N2 C9 C10 -2.1(3) . . . . ?
N3 C16 C17 N5 -179.21(16) . . . . ?
N3 C16 C17 C18 1.6(3) . . . . ?
N3 C16 C20 N4 179.5(2) . . . . ?
N3 C16 C20 C21 -0.5(4) . . . . ?
N4 N5 C17 C16 -0.7(2) . . . . ?
N4 N5 C17 C18 178.62(19) . . . . ?
N5 N4 C20 C16 -0.2(2) . . . . ?
N5 N4 C20 C21 179.77(19) . . . . ?
C1 C2 C3 C4 1.1(4) . . . . ?
C1 C6 C7 N1 148.0(2) . . . . ?
C2 C1 C6 C5 -1.7(3) . . . . ?
C2 C1 C6 C7 177.3(2) . . . . ?
C2 C3 C4 C5 -2.0(4) . . . . ?
C3 C4 C5 C6 1.0(4) . . . . ?
C4 C5 C6 C1 0.8(3) . . . . ?
C4 C5 C6 C7 -178.2(2) . . . . ?
C5 C6 C7 N1 -33.0(3) . . . . ?
C6 C1 C2 C3 0.8(4) . . . . ?
C7 N1 C8 C9 176.18(18) . . . . ?
C7 N1 C15 C10 -176.29(17) . . . . ?
C7 N1 C15 C14 4.5(3) . . . . ?
C8 N1 C7 C6 119.8(2) . . . . ?
C8 N1 C15 C10 -0.9(2) . . . . ?
C8 N1 C15 C14 179.87(19) . . . . ?
C8 C9 C10 C11 -179.8(2) . . . . ?
C8 C9 C10 C15 -0.2(2) . . . . ?
C9 N2 N3 C16 179.87(15) . . . . ?
C9 C10 C11 C12 179.3(2) . . . . ?
C9 C10 C15 N1 0.7(2) . . . . ?
C9 C10 C15 C14 179.92(17) . . . . ?
C10 C11 C12 C13 0.6(3) . . . . ?
C11 C10 C15 N1 -179.60(16) . . . . ?
C11 C10 C15 C14 -0.3(3) . . . . ?
C11 C12 C13 C14 -0.1(3) . . . . ?
C12 C13 C14 C15 -0.6(3) . . . . ?
C13 C14 C15 N1 179.93(19) . . . . ?
C13 C14 C15 C10 0.8(3) . . . . ?
C15 N1 C7 C6 -65.6(3) . . . . ?
C15 N1 C8 C9 0.8(2) . . . . ?
C15 C10 C11 C12 -0.4(3) . . . . ?
C17 C16 C20 N4 -0.2(2) . . . . ?
C17 C16 C20 C21 179.8(2) . . . . ?
C19 N5 C17 C16 -177.37(19) . . . . ?
C19 N5 C17 C18 1.9(3) . . . . ?
C20 N4 N5 C17 0.6(2) . . . . ?
C20 N4 N5 C19 177.53(18) . . . . ?
C20 C16 C17 N5 0.5(2) . . . . ?
C20 C16 C17 C18 -178.7(2) . . . . ?
